data_4028059
loop_
_publ_author_name
'Anirban Pradhan'
'Pierre Dechambenoit'
'Harald Bock'
'Fabien Durola'

_publ_contact_author
;
        Fabien Durola
        Centre de Recherche Paul Pascal
    115 avenue du Dr Schweitzer
        33600 PESSAC
    FRANCE
;
_publ_contact_author_email durola@crpp-bordeaux.cnrs.fr
_publ_contact_author_fax '(33)5 56 84 56 00'
_publ_contact_author_phone '(33)5 56 84 56 27'
_publ_section_title
;
 Twisted Polycyclic Arenes by Intramolecular Scholl Reactions of
 C3-Symmetric Precursors
;
_journal_name_full 'Journal of Organic Chemistry'
_journal_page_first 2266
_journal_page_last 2274
_journal_paper_doi 10.1021/jo3027752
_journal_volume 78
_journal_year 2013
_chemical_formula_moiety 'C78 H58, C6 H14 O'
_chemical_formula_sum 'C84 H72 O'
_chemical_formula_weight 1097.42
_chemical_name_systematic
; 
 ? 
;
_space_group_IT_number 2
_symmetry_cell_setting triclinic
_symmetry_space_group_name_Hall '-P 1'
_symmetry_space_group_name_H-M 'P -1'
_atom_sites_solution_hydrogens geom
_atom_sites_solution_primary direct
_atom_sites_solution_secondary difmap
_audit_creation_method SHELXL-97
_cell_angle_alpha 78.067(9)
_cell_angle_beta 83.121(9)
_cell_angle_gamma 69.937(8)
_cell_formula_units_Z 2
_cell_length_a 11.102(3)
_cell_length_b 13.823(3)
_cell_length_c 21.704(6)
_cell_measurement_reflns_used 8068
_cell_measurement_temperature 120(2)
_cell_measurement_theta_max 25.20
_cell_measurement_theta_min 2.55
_cell_volume 3056.7(14)
_computing_cell_refinement 'Bruker SAINT'
_computing_data_collection 'Bruker APEX2'
_computing_data_reduction 'Bruker SAINT'
_computing_molecular_graphics ORTEP-32
_computing_publication_material 'WINGX (Farrugia)'
_computing_structure_refinement 'SHELXL-97 (Sheldrick, 2008)'
_computing_structure_solution 'AUTOSTRUCTURE (Bruker)'
_diffrn_ambient_temperature 120(2)
_diffrn_measured_fraction_theta_full 0.983
_diffrn_measured_fraction_theta_max 0.983
_diffrn_measurement_device_type 'Bruker APEX-II CCD'
_diffrn_measurement_method 'phi and omega scans'
_diffrn_radiation_monochromator graphite
_diffrn_radiation_source 'fine-focus sealed tube'
_diffrn_radiation_type MoK\a
_diffrn_radiation_wavelength 0.71073
_diffrn_reflns_av_R_equivalents 0.0619
_diffrn_reflns_av_sigmaI/netI 0.0581
_diffrn_reflns_limit_h_max 13
_diffrn_reflns_limit_h_min -13
_diffrn_reflns_limit_k_max 16
_diffrn_reflns_limit_k_min -16
_diffrn_reflns_limit_l_max 26
_diffrn_reflns_limit_l_min -26
_diffrn_reflns_number 59514
_diffrn_reflns_theta_full 25.52
_diffrn_reflns_theta_max 25.52
_diffrn_reflns_theta_min 1.59
_exptl_absorpt_coefficient_mu 0.068
_exptl_absorpt_correction_T_max 0.9952
_exptl_absorpt_correction_T_min 0.9892
_exptl_absorpt_correction_type multi-scan
_exptl_absorpt_process_details SADABS
_exptl_crystal_colour yellow
_exptl_crystal_density_diffrn 1.192
_exptl_crystal_description block
_exptl_crystal_F_000 1168
_exptl_crystal_size_max 0.16
_exptl_crystal_size_mid 0.09
_exptl_crystal_size_min 0.07
_refine_diff_density_max 1.199
_refine_diff_density_min -0.298
_refine_diff_density_rms 0.088
_refine_ls_extinction_method none
_refine_ls_goodness_of_fit_ref 1.075
_refine_ls_hydrogen_treatment riding
_refine_ls_matrix_type full
_refine_ls_number_parameters 841
_refine_ls_number_reflns 11221
_refine_ls_number_restraints 1
_refine_ls_restrained_S_all 1.076
_refine_ls_R_factor_all 0.1051
_refine_ls_R_factor_gt 0.0636
_refine_ls_shift/su_max 0.001
_refine_ls_shift/su_mean 0.000
_refine_ls_structure_factor_coef Fsqd
_refine_ls_weighting_details 'calc w=1/[\s^2^(Fo^2^)+(0.0870P)^2^+2.5915P] where P=(Fo^2^+2Fc^2^)/3'
_refine_ls_weighting_scheme calc
_refine_ls_wR_factor_gt 0.1698
_refine_ls_wR_factor_ref 0.1993
_reflns_number_gt 7421
_reflns_number_total 11221
_reflns_threshold_expression >2sigma(I)
_cod_data_source_file jo3027752_si_001.cif
_cod_data_source_block 18
_cod_original_cell_volume 3056.8(13)
_cod_database_code 4028059

loop_
_symmetry_equiv_pos_as_xyz
'x, y, z'
'-x, -y, -z'

loop_
_atom_site_label
_atom_site_type_symbol
_atom_site_fract_x
_atom_site_fract_y
_atom_site_fract_z
_atom_site_U_iso_or_equiv
_atom_site_adp_type
_atom_site_occupancy
_atom_site_symmetry_multiplicity
_atom_site_calc_flag
_atom_site_refinement_flags
_atom_site_disorder_assembly
_atom_site_disorder_group
C10 C 0.1130(3) 0.1085(2) 0.86241(14) 0.0298(7) Uani 1 1 d . . .
H10 H 0.0745 0.0630 0.8899 0.036 Uiso 1 1 calc R . .
C44 C -0.2005(2) 0.1625(2) 1.25658(13) 0.0235(6) Uani 1 1 d . . .
C21 C -0.0297(2) 0.1840(2) 0.98363(12) 0.0226(6) Uani 1 1 d . . .
C47 C 0.0395(3) -0.0854(2) 1.33017(13) 0.0306(7) Uani 1 1 d . B .
H47 H 0.1262 -0.1257 1.3218 0.037 Uiso 1 1 calc R . .
C20 C -0.1191(3) 0.1592(2) 0.95397(13) 0.0251(6) Uani 1 1 d . . .
H20 H -0.1059 0.1565 0.9102 0.030 Uiso 1 1 calc R . .
C64 C -0.9881(3) 0.3385(3) 1.27416(16) 0.0417(8) Uani 1 1 d . . .
H64 H -1.0747 0.3412 1.2739 0.050 Uiso 1 1 calc R . .
C39 C -0.1334(2) 0.1660(2) 1.19684(12) 0.0223(6) Uani 1 1 d . . .
C70 C -0.5827(3) 0.3205(2) 1.38904(14) 0.0321(7) Uani 1 1 d . . .
H70 H -0.6737 0.3442 1.3946 0.039 Uiso 1 1 calc R . .
C13 C 0.1128(2) 0.2877(2) 0.96868(13) 0.0232(6) Uani 1 1 d . . .
C37 C 0.0084(2) 0.1274(2) 1.19390(13) 0.0221(6) Uani 1 1 d . . .
C30 C 0.2662(3) 0.1044(2) 1.21593(13) 0.0262(6) Uani 1 1 d . . .
C18 C -0.3214(3) 0.1094(2) 0.95509(13) 0.0271(6) Uani 1 1 d . . .
C36 C 0.0662(3) 0.0656(2) 1.24874(13) 0.0253(6) Uani 1 1 d . . .
C40 C -0.2094(2) 0.2075(2) 1.14341(12) 0.0215(6) Uani 1 1 d . . .
C26 C 0.1230(2) 0.2669(2) 1.03657(13) 0.0230(6) Uani 1 1 d . . .
C57 C -0.5533(3) 0.4664(2) 1.11333(13) 0.0287(7) Uani 1 1 d . . .
H57 H -0.4630 0.4520 1.1111 0.034 Uiso 1 1 calc R . .
C46 C -0.0106(3) 0.0167(2) 1.29602(13) 0.0274(6) Uani 1 1 d . . .
C2 C 0.2026(3) 0.5285(2) 0.90422(14) 0.0318(7) Uani 1 1 d . . .
H2 H 0.2050 0.5885 0.9183 0.038 Uiso 1 1 calc R . .
C63 C -0.9331(3) 0.3891(3) 1.22271(16) 0.0378(8) Uani 1 1 d . . .
H63 H -0.9819 0.4251 1.1869 0.045 Uiso 1 1 calc R . .
C4 C 0.2283(3) 0.4322(2) 0.82039(14) 0.0334(7) Uani 1 1 d . . .
H4 H 0.2488 0.4262 0.7773 0.040 Uiso 1 1 calc R . .
C51 C -0.2429(3) -0.1195(3) 1.44135(16) 0.0462(9) Uani 1 1 d . . .
C43 C -0.3284(2) 0.2323(2) 1.26414(12) 0.0225(6) Uani 1 1 d . . .
C27 C 0.2335(3) 0.2766(2) 1.05827(13) 0.0267(6) Uani 1 1 d . . .
H27 H 0.2769 0.3204 1.0328 0.032 Uiso 1 1 calc R . .
C42 C -0.3988(2) 0.2847(2) 1.20990(12) 0.0219(6) Uani 1 1 d . . .
C15 C -0.3234(3) 0.0009(2) 0.98856(15) 0.0366(7) Uani 1 1 d . . .
H15A H -0.2375 -0.0504 0.9850 0.055 Uiso 1 1 calc R . .
H15B H -0.3845 -0.0189 0.9689 0.055 Uiso 1 1 calc R . .
H15C H -0.3497 0.0026 1.0332 0.055 Uiso 1 1 calc R . .
C66 C -0.7926(3) 0.2813(2) 1.32710(14) 0.0334(7) Uani 1 1 d . . .
H66 H -0.7445 0.2428 1.3628 0.040 Uiso 1 1 calc R . .
C61 C -0.7450(3) 0.4386(2) 1.16857(13) 0.0275(6) Uani 1 1 d . . .
C73 C -0.3192(3) 0.2522(2) 1.37559(13) 0.0315(7) Uani 1 1 d . . .
H73 H -0.2282 0.2294 1.3705 0.038 Uiso 1 1 calc R . .
C41 C -0.3381(2) 0.2634(2) 1.15095(12) 0.0219(6) Uani 1 1 d . . .
H41 H -0.3881 0.2887 1.1148 0.026 Uiso 1 1 calc R . .
C32 C 0.4430(3) 0.0422(2) 1.28557(15) 0.0370(8) Uani 1 1 d . . .
H32 H 0.5289 0.0342 1.2928 0.044 Uiso 1 1 calc R . .
C50 C -0.2150(3) 0.0259(2) 1.35227(13) 0.0294(7) Uani 1 1 d . . .
H50 H -0.3033 0.0638 1.3592 0.035 Uiso 1 1 calc R B .
C71 C -0.5108(3) 0.3131(3) 1.43833(14) 0.0364(7) Uani 1 1 d . . .
H71 H -0.5531 0.3313 1.4771 0.044 Uiso 1 1 calc R . .
C19 C -0.2253(3) 0.1386(2) 0.98649(13) 0.0242(6) Uani 1 1 d . . .
C5 C 0.1890(3) 0.3545(2) 0.86180(13) 0.0266(6) Uani 1 1 d . . .
C1 C 0.1654(3) 0.4537(2) 0.94524(14) 0.0286(7) Uani 1 1 d . . .
H1 H 0.1422 0.4622 0.9878 0.034 Uiso 1 1 calc R . .
C59 C -0.7574(3) 0.5605(2) 1.06983(15) 0.0360(7) Uani 1 1 d . . .
H59 H -0.8074 0.6088 1.0371 0.043 Uiso 1 1 calc R . .
C49 C -0.1631(3) -0.0720(2) 1.38876(13) 0.0319(7) Uani 1 1 d . B .
C48 C -0.0344(3) -0.1279(2) 1.37529(14) 0.0343(7) Uani 1 1 d . . .
H48 H 0.0025 -0.1968 1.3979 0.041 Uiso 1 1 calc R B .
C3 C 0.2375(3) 0.5170(2) 0.84136(15) 0.0353(7) Uani 1 1 d . . .
H3 H 0.2674 0.5673 0.8132 0.042 Uiso 1 1 calc R . .
C34 C 0.2475(3) 0.0074(2) 1.32106(14) 0.0342(7) Uani 1 1 d . . .
H34 H 0.1976 -0.0213 1.3535 0.041 Uiso 1 1 calc R . .
C16 C -0.4558(3) 0.1895(3) 0.96090(17) 0.0430(8) Uani 1 1 d . . .
H16A H -0.4814 0.1917 1.0055 0.065 Uiso 1 1 calc R . .
H16B H -0.5172 0.1692 0.9418 0.065 Uiso 1 1 calc R . .
H16C H -0.4549 0.2588 0.9391 0.065 Uiso 1 1 calc R . .
C23 C -0.1625(2) 0.17961(19) 1.08037(12) 0.0216(6) Uani 1 1 d . . .
C45 C -0.1413(3) 0.0713(2) 1.30507(13) 0.0253(6) Uani 1 1 d . B .
C24 C -0.0489(2) 0.1912(2) 1.04863(12) 0.0216(6) Uani 1 1 d . . .
C72 C -0.3762(3) 0.2794(3) 1.43246(14) 0.0375(8) Uani 1 1 d . A .
C35 C 0.1952(3) 0.0548(2) 1.26162(13) 0.0270(6) Uani 1 1 d . . .
C56 C -0.6100(3) 0.4127(2) 1.16466(13) 0.0248(6) Uani 1 1 d . . .
C33 C 0.3680(3) 0.0017(3) 1.33296(15) 0.0388(8) Uani 1 1 d . . .
H33 H 0.4006 -0.0297 1.3735 0.047 Uiso 1 1 calc R . .
C29 C 0.2085(3) 0.1653(2) 1.15765(13) 0.0246(6) Uani 1 1 d . . .
C67 C -0.7351(3) 0.3344(2) 1.27654(13) 0.0277(6) Uani 1 1 d . . .
C31 C 0.3930(3) 0.0934(2) 1.22854(15) 0.0322(7) Uani 1 1 d . . .
H31 H 0.4442 0.1222 1.1968 0.039 Uiso 1 1 calc R . .
C8 C 0.2217(3) 0.1506(3) 0.76375(16) 0.0449(8) Uani 1 1 d . . .
H8 H 0.2550 0.1354 0.7232 0.054 Uiso 1 1 calc R . .
C68 C -0.5993(3) 0.3221(2) 1.27467(13) 0.0255(6) Uani 1 1 d . . .
C38 C 0.0857(2) 0.1700(2) 1.14297(13) 0.0229(6) Uani 1 1 d . . .
C9 C 0.1671(3) 0.0837(3) 0.80513(15) 0.0399(8) Uani 1 1 d . . .
H9 H 0.1675 0.0209 0.7937 0.048 Uiso 1 1 calc R . .
C75 C -0.2968(4) 0.2799(4) 1.48563(17) 0.0613(12) Uani 1 1 d D . .
C6 C 0.1766(3) 0.2647(2) 0.84041(13) 0.0287(7) Uani 1 1 d . . .
C22 C -0.2452(3) 0.1505(2) 1.04987(13) 0.0234(6) Uani 1 1 d . . .
H22 H -0.3182 0.1381 1.0732 0.028 Uiso 1 1 calc R . .
C69 C -0.5255(3) 0.2938(2) 1.33079(13) 0.0258(6) Uani 1 1 d . . .
C55 C -0.5357(3) 0.3413(2) 1.21650(13) 0.0243(6) Uani 1 1 d . . .
C7 C 0.2272(3) 0.2387(3) 0.78162(15) 0.0392(8) Uani 1 1 d . . .
H7 H 0.2663 0.2829 0.7533 0.047 Uiso 1 1 calc R . .
C14 C 0.1603(2) 0.3638(2) 0.92583(13) 0.0253(6) Uani 1 1 d . . .
C58 C -0.6246(3) 0.5388(2) 1.06663(14) 0.0316(7) Uani 1 1 d . . .
H58 H -0.5841 0.5737 1.0326 0.038 Uiso 1 1 calc R . .
C11 C 0.1132(3) 0.2002(2) 0.88137(13) 0.0261(6) Uani 1 1 d . . .
C12 C 0.0660(2) 0.2233(2) 0.94408(12) 0.0230(6) Uani 1 1 d . . .
C74 C -0.3902(3) 0.2567(2) 1.32476(13) 0.0262(6) Uani 1 1 d . . .
C62 C -0.8059(3) 0.3878(2) 1.22284(14) 0.0292(7) Uani 1 1 d . . .
C17 C -0.2847(3) 0.1046(3) 0.88550(15) 0.0440(8) Uani 1 1 d . . .
H17A H -0.2836 0.1734 0.8629 0.066 Uiso 1 1 calc R . .
H17B H -0.3476 0.0844 0.8676 0.066 Uiso 1 1 calc R . .
H17C H -0.1993 0.0527 0.8813 0.066 Uiso 1 1 calc R . .
C65 C -0.9169(3) 0.2839(3) 1.32597(16) 0.0411(8) Uani 1 1 d . . .
H65 H -0.9543 0.2481 1.3609 0.049 Uiso 1 1 calc R . .
C60 C -0.8159(3) 0.5123(2) 1.12010(14) 0.0340(7) Uani 1 1 d . . .
H60 H -0.9066 0.5291 1.1221 0.041 Uiso 1 1 calc R . .
C25 C 0.0488(2) 0.2138(2) 1.07819(12) 0.0225(6) Uani 1 1 d . . .
C28 C 0.2762(3) 0.2234(2) 1.11500(13) 0.0269(6) Uani 1 1 d . . .
H28 H 0.3550 0.2248 1.1270 0.032 Uiso 1 1 calc R . .
O1 O -0.2772(3) 0.3365(2) 0.68657(15) 0.0691(8) Uani 1 1 d . . .
C79 C -0.4238(4) 0.2467(3) 0.72866(18) 0.0568(10) Uani 1 1 d . . .
H79A H -0.4335 0.2343 0.6870 0.085 Uiso 1 1 calc R . .
H79B H -0.5026 0.2496 0.7550 0.085 Uiso 1 1 calc R . .
H79C H -0.3514 0.1896 0.7485 0.085 Uiso 1 1 calc R . .
C84 C -0.1262(5) 0.4233(4) 0.6451(3) 0.0924(17) Uani 1 1 d . . .
H84A H -0.0701 0.3591 0.6308 0.139 Uiso 1 1 calc R . .
H84B H -0.0738 0.4613 0.6558 0.139 Uiso 1 1 calc R . .
H84C H -0.1824 0.4676 0.6114 0.139 Uiso 1 1 calc R . .
C80 C -0.5039(4) 0.4392(4) 0.6878(3) 0.0845(16) Uani 1 1 d . . .
H80A H -0.4748 0.5003 0.6781 0.127 Uiso 1 1 calc R . .
H80B H -0.5828 0.4546 0.7150 0.127 Uiso 1 1 calc R . .
H80C H -0.5210 0.4227 0.6486 0.127 Uiso 1 1 calc R . .
C81 C -0.3996(4) 0.3453(3) 0.7219(2) 0.0647(11) Uani 1 1 d . . .
H81 H -0.3932 0.3583 0.7649 0.078 Uiso 1 1 calc R . .
C83 C -0.1329(5) 0.3298(4) 0.7611(3) 0.0948(18) Uani 1 1 d . . .
H83A H -0.1932 0.3185 0.7964 0.142 Uiso 1 1 calc R . .
H83B H -0.0804 0.3670 0.7726 0.142 Uiso 1 1 calc R . .
H83C H -0.0771 0.2621 0.7511 0.142 Uiso 1 1 calc R . .
C82 C -0.2080(4) 0.3952(3) 0.7032(2) 0.0653(12) Uani 1 1 d . . .
H82 H -0.2703 0.4612 0.7151 0.078 Uiso 1 1 calc R . .
C78A C -0.2204(11) 0.3470(9) 1.4666(4) 0.067(3) Uani 0.532(8) 1 d P A 1
H78A H -0.1632 0.3371 1.5001 0.101 Uiso 0.532(8) 1 calc PR A 1
H78B H -0.2766 0.4200 1.4587 0.101 Uiso 0.532(8) 1 calc PR A 1
H78C H -0.1689 0.3297 1.4280 0.101 Uiso 0.532(8) 1 calc PR A 1
C76A C -0.1825(7) 0.1539(6) 1.4968(4) 0.061(3) Uani 0.532(8) 1 d P A 1
H76A H -0.1364 0.1398 1.4565 0.092 Uiso 0.532(8) 1 calc PR A 1
H76B H -0.2259 0.1021 1.5129 0.092 Uiso 0.532(8) 1 calc PR A 1
H76C H -0.1215 0.1495 1.5272 0.092 Uiso 0.532(8) 1 calc PR A 1
C77A C -0.3593(18) 0.2768(12) 1.5489(8) 0.063(4) Uani 0.532(8) 1 d P A 1
H77A H -0.2949 0.2599 1.5801 0.094 Uiso 0.532(8) 1 calc PR A 1
H77B H -0.4013 0.2232 1.5570 0.094 Uiso 0.532(8) 1 calc PR A 1
H77C H -0.4236 0.3452 1.5520 0.094 Uiso 0.532(8) 1 calc PR A 1
C77B C -0.3545(9) 0.4093(6) 1.4952(4) 0.063(3) Uani 0.468(8) 1 d PD A 2
H77D H -0.3044 0.4196 1.5260 0.095 Uiso 0.468(8) 1 calc PR A 2
H77E H -0.4449 0.4272 1.5104 0.095 Uiso 0.468(8) 1 calc PR A 2
H77F H -0.3469 0.4544 1.4547 0.095 Uiso 0.468(8) 1 calc PR A 2
C78B C -0.1663(9) 0.2652(14) 1.4698(5) 0.081(5) Uani 0.468(8) 1 d P A 2
H78D H -0.1577 0.3158 1.4320 0.122 Uiso 0.468(8) 1 calc PR A 2
H78E H -0.1233 0.1940 1.4613 0.122 Uiso 0.468(8) 1 calc PR A 2
H78F H -0.1266 0.2755 1.5048 0.122 Uiso 0.468(8) 1 calc PR A 2
C76B C -0.337(2) 0.2277(13) 1.5439(10) 0.063(4) Uani 0.468(8) 1 d P A 2
H76D H -0.3213 0.1545 1.5412 0.095 Uiso 0.468(8) 1 calc PR A 2
H76E H -0.4284 0.2621 1.5529 0.095 Uiso 0.468(8) 1 calc PR A 2
H76F H -0.2876 0.2305 1.5778 0.095 Uiso 0.468(8) 1 calc PR A 2
C54B C -0.1758(12) -0.2360(9) 1.4641(7) 0.066(4) Uani 0.369(8) 1 d P B 2
H54A H -0.2270 -0.2621 1.4993 0.099 Uiso 0.369(8) 1 calc PR B 2
H54B H -0.0907 -0.2467 1.4780 0.099 Uiso 0.369(8) 1 calc PR B 2
H54C H -0.1666 -0.2741 1.4294 0.099 Uiso 0.369(8) 1 calc PR B 2
C52B C -0.3720(9) -0.0965(9) 1.4264(5) 0.042(3) Uani 0.369(8) 1 d P B 2
H52A H -0.4190 -0.1244 1.4628 0.063 Uiso 0.369(8) 1 calc PR B 2
H52B H -0.3733 -0.1287 1.3903 0.063 Uiso 0.369(8) 1 calc PR B 2
H52C H -0.4127 -0.0205 1.4156 0.063 Uiso 0.369(8) 1 calc PR B 2
C53B C -0.2421(14) -0.0628(12) 1.5003(5) 0.068(4) Uani 0.369(8) 1 d P B 2
H53A H -0.2795 0.0133 1.4878 0.102 Uiso 0.369(8) 1 calc PR B 2
H53B H -0.1536 -0.0805 1.5120 0.102 Uiso 0.369(8) 1 calc PR B 2
H53C H -0.2928 -0.0871 1.5364 0.102 Uiso 0.369(8) 1 calc PR B 2
C52A C -0.3743(6) -0.0437(6) 1.4550(3) 0.0518(19) Uani 0.631(8) 1 d P B 1
H52D H -0.4225 -0.0191 1.4166 0.078 Uiso 0.631(8) 1 calc PR B 1
H52E H -0.3649 0.0161 1.4691 0.078 Uiso 0.631(8) 1 calc PR B 1
H52F H -0.4207 -0.0791 1.4881 0.078 Uiso 0.631(8) 1 calc PR B 1
C54A C -0.2716(8) -0.2121(6) 1.4156(4) 0.083(3) Uani 0.631(8) 1 d P B 1
H54D H -0.3128 -0.2503 1.4498 0.124 Uiso 0.631(8) 1 calc PR B 1
H54E H -0.1906 -0.2604 1.4012 0.124 Uiso 0.631(8) 1 calc PR B 1
H54F H -0.3286 -0.1811 1.3805 0.124 Uiso 0.631(8) 1 calc PR B 1
C53A C -0.1729(7) -0.1679(10) 1.4988(4) 0.097(5) Uani 0.631(8) 1 d P B 1
H53D H -0.1387 -0.1183 1.5108 0.146 Uiso 0.631(8) 1 calc PR B 1
H53E H -0.1019 -0.2307 1.4912 0.146 Uiso 0.631(8) 1 calc PR B 1
H53F H -0.2312 -0.1874 1.5329 0.146 Uiso 0.631(8) 1 calc PR B 1

loop_
_atom_site_aniso_label
_atom_site_aniso_U_11
_atom_site_aniso_U_22
_atom_site_aniso_U_33
_atom_site_aniso_U_23
_atom_site_aniso_U_13
_atom_site_aniso_U_12
C10 0.0269(16) 0.0297(15) 0.0318(17) -0.0042(13) 0.0011(13) -0.0099(13)
C44 0.0192(14) 0.0270(14) 0.0252(15) -0.0016(11) -0.0033(11) -0.0098(12)
C21 0.0202(14) 0.0181(13) 0.0266(15) -0.0021(11) -0.0007(11) -0.0041(11)
C47 0.0236(15) 0.0323(16) 0.0308(17) 0.0016(13) -0.0053(12) -0.0058(13)
C20 0.0241(15) 0.0237(14) 0.0265(15) -0.0039(11) -0.0023(12) -0.0068(12)
C64 0.0207(16) 0.050(2) 0.057(2) -0.0141(17) -0.0001(15) -0.0131(15)
C39 0.0202(14) 0.0220(14) 0.0251(15) -0.0011(11) -0.0027(11) -0.0084(11)
C70 0.0239(15) 0.0412(17) 0.0304(17) -0.0054(13) 0.0021(13) -0.0112(14)
C13 0.0147(13) 0.0224(14) 0.0278(15) -0.0008(11) 0.0029(11) -0.0037(11)
C37 0.0163(13) 0.0232(14) 0.0267(15) -0.0052(11) -0.0022(11) -0.0056(11)
C30 0.0202(14) 0.0293(15) 0.0294(16) -0.0071(12) -0.0030(12) -0.0069(12)
C18 0.0241(15) 0.0311(15) 0.0284(16) -0.0047(12) -0.0036(12) -0.0117(13)
C36 0.0179(14) 0.0268(15) 0.0301(16) -0.0046(12) -0.0019(12) -0.0059(12)
C40 0.0189(14) 0.0213(13) 0.0249(15) 0.0005(11) -0.0012(11) -0.0102(11)
C26 0.0187(14) 0.0215(14) 0.0277(15) -0.0050(11) -0.0002(11) -0.0051(11)
C57 0.0258(15) 0.0258(15) 0.0334(17) -0.0045(12) -0.0037(13) -0.0070(12)
C46 0.0236(15) 0.0323(16) 0.0259(16) -0.0026(12) -0.0059(12) -0.0088(13)
C2 0.0300(16) 0.0284(16) 0.0377(18) -0.0015(13) -0.0069(13) -0.0116(13)
C63 0.0218(16) 0.0461(19) 0.044(2) -0.0111(15) -0.0023(14) -0.0079(14)
C4 0.0299(17) 0.0407(18) 0.0300(17) -0.0020(13) 0.0013(13) -0.0156(14)
C51 0.0324(18) 0.054(2) 0.0381(19) 0.0158(16) 0.0001(15) -0.0115(16)
C43 0.0183(14) 0.0257(14) 0.0243(15) -0.0020(11) -0.0003(11) -0.0100(12)
C27 0.0224(15) 0.0265(15) 0.0310(16) -0.0028(12) 0.0018(12) -0.0099(12)
C42 0.0183(14) 0.0210(13) 0.0271(15) -0.0017(11) -0.0028(11) -0.0085(11)
C15 0.0359(18) 0.0328(17) 0.046(2) -0.0030(14) -0.0080(15) -0.0181(14)
C66 0.0240(16) 0.0384(17) 0.0349(17) -0.0054(14) 0.0014(13) -0.0082(13)
C61 0.0243(15) 0.0265(15) 0.0317(16) -0.0078(12) -0.0059(12) -0.0051(12)
C73 0.0249(16) 0.0422(18) 0.0279(17) -0.0048(13) -0.0008(13) -0.0127(14)
C41 0.0203(14) 0.0214(13) 0.0226(15) 0.0024(11) -0.0026(11) -0.0082(11)
C32 0.0231(16) 0.0418(18) 0.046(2) -0.0022(15) -0.0134(14) -0.0093(14)
C50 0.0205(15) 0.0384(17) 0.0256(16) -0.0001(13) -0.0031(12) -0.0076(13)
C71 0.0331(18) 0.0478(19) 0.0288(17) -0.0097(14) 0.0056(13) -0.0144(15)
C19 0.0223(14) 0.0199(14) 0.0300(16) -0.0017(11) -0.0024(12) -0.0075(12)
C5 0.0211(14) 0.0285(15) 0.0295(16) -0.0019(12) -0.0002(12) -0.0093(12)
C1 0.0244(15) 0.0317(16) 0.0317(16) -0.0046(13) -0.0001(12) -0.0128(13)
C59 0.0359(18) 0.0309(16) 0.0342(18) -0.0021(13) -0.0114(14) -0.0012(14)
C49 0.0285(16) 0.0393(17) 0.0255(16) 0.0049(13) -0.0024(13) -0.0138(14)
C48 0.0279(16) 0.0346(17) 0.0350(18) 0.0070(13) -0.0080(13) -0.0091(14)
C3 0.0317(17) 0.0363(17) 0.0398(19) 0.0055(14) -0.0043(14) -0.0199(14)
C34 0.0259(16) 0.0405(18) 0.0346(18) 0.0029(14) -0.0070(13) -0.0127(14)
C16 0.0295(17) 0.0412(19) 0.060(2) -0.0132(16) -0.0134(16) -0.0076(15)
C23 0.0206(14) 0.0165(13) 0.0250(15) 0.0005(11) -0.0025(11) -0.0046(11)
C45 0.0230(15) 0.0306(15) 0.0217(15) -0.0015(12) -0.0041(11) -0.0088(12)
C24 0.0189(14) 0.0182(13) 0.0256(15) -0.0002(11) -0.0026(11) -0.0048(11)
C72 0.0319(17) 0.056(2) 0.0294(17) -0.0079(15) -0.0006(14) -0.0204(16)
C35 0.0209(15) 0.0273(15) 0.0304(16) -0.0036(12) -0.0029(12) -0.0051(12)
C56 0.0214(14) 0.0222(14) 0.0294(16) -0.0054(12) -0.0056(12) -0.0034(12)
C33 0.0327(18) 0.0443(19) 0.0365(18) 0.0046(14) -0.0133(14) -0.0117(15)
C29 0.0207(14) 0.0259(14) 0.0275(15) -0.0064(12) -0.0012(12) -0.0071(12)
C67 0.0198(14) 0.0295(15) 0.0319(16) -0.0073(12) 0.0016(12) -0.0055(12)
C31 0.0224(15) 0.0358(17) 0.0395(18) -0.0056(14) -0.0021(13) -0.0115(13)
C8 0.052(2) 0.052(2) 0.0344(19) -0.0168(16) 0.0123(16) -0.0207(18)
C68 0.0199(14) 0.0253(14) 0.0285(16) -0.0038(12) -0.0012(12) -0.0047(12)
C38 0.0193(14) 0.0213(13) 0.0267(15) -0.0048(11) -0.0004(11) -0.0048(11)
C9 0.047(2) 0.0366(18) 0.0397(19) -0.0137(15) 0.0045(15) -0.0168(16)
C75 0.055(2) 0.119(4) 0.030(2) -0.021(2) 0.0010(17) -0.049(3)
C6 0.0241(15) 0.0317(16) 0.0290(16) -0.0040(12) 0.0019(12) -0.0091(13)
C22 0.0180(14) 0.0240(14) 0.0266(15) -0.0005(11) -0.0012(11) -0.0072(11)
C69 0.0218(15) 0.0290(15) 0.0251(15) -0.0017(12) 0.0017(12) -0.0091(12)
C55 0.0220(14) 0.0219(14) 0.0294(16) -0.0037(11) -0.0023(12) -0.0079(12)
C7 0.046(2) 0.0430(19) 0.0322(18) -0.0050(14) 0.0069(15) -0.0226(16)
C14 0.0174(14) 0.0281(15) 0.0288(16) -0.0002(12) -0.0033(11) -0.0074(12)
C58 0.0346(17) 0.0243(15) 0.0318(17) 0.0002(12) -0.0039(13) -0.0066(13)
C11 0.0220(15) 0.0265(15) 0.0282(16) -0.0029(12) -0.0021(12) -0.0069(12)
C12 0.0200(14) 0.0218(14) 0.0245(15) -0.0002(11) -0.0023(11) -0.0052(11)
C74 0.0233(15) 0.0289(15) 0.0260(15) -0.0017(12) -0.0008(12) -0.0099(12)
C62 0.0208(15) 0.0296(15) 0.0358(17) -0.0112(13) -0.0005(13) -0.0036(12)
C17 0.046(2) 0.063(2) 0.0361(19) -0.0105(16) -0.0044(15) -0.0322(18)
C65 0.0279(17) 0.050(2) 0.045(2) -0.0072(16) 0.0094(15) -0.0155(15)
C60 0.0246(16) 0.0343(17) 0.0392(18) -0.0073(14) -0.0072(13) -0.0025(13)
C25 0.0177(14) 0.0204(13) 0.0268(15) -0.0044(11) -0.0006(11) -0.0030(11)
C28 0.0167(14) 0.0319(15) 0.0351(17) -0.0086(13) -0.0015(12) -0.0101(12)
O1 0.0509(17) 0.0697(19) 0.095(2) -0.0371(16) 0.0068(15) -0.0210(14)
C79 0.054(2) 0.061(3) 0.050(2) -0.0064(19) 0.0013(18) -0.015(2)
C84 0.063(3) 0.064(3) 0.154(5) -0.051(3) 0.013(3) -0.014(2)
C80 0.063(3) 0.060(3) 0.117(4) -0.001(3) 0.027(3) -0.022(2)
C81 0.053(2) 0.071(3) 0.068(3) -0.018(2) 0.011(2) -0.018(2)
C83 0.098(4) 0.067(3) 0.108(4) -0.035(3) -0.051(3) 0.013(3)
C82 0.045(2) 0.050(2) 0.108(4) -0.036(2) -0.014(2) -0.0079(19)
C78A 0.070(7) 0.093(7) 0.058(5) -0.019(6) -0.008(5) -0.047(6)
C76A 0.058(5) 0.070(5) 0.050(5) -0.014(4) -0.032(4) -0.001(4)
C77A 0.055(8) 0.113(12) 0.029(5) -0.019(8) -0.001(5) -0.036(9)
C77B 0.080(7) 0.071(6) 0.058(6) -0.028(5) -0.008(5) -0.038(5)
C78B 0.042(6) 0.172(16) 0.046(6) -0.049(9) -0.007(4) -0.036(7)
C76B 0.066(10) 0.093(12) 0.034(7) -0.009(8) -0.018(6) -0.027(10)
C54B 0.052(7) 0.059(7) 0.074(10) 0.013(6) 0.014(7) -0.021(6)
C52B 0.032(5) 0.053(7) 0.039(6) 0.008(5) 0.001(4) -0.020(5)
C53B 0.096(10) 0.099(11) 0.023(5) -0.012(6) 0.018(6) -0.057(9)
C52A 0.041(3) 0.070(5) 0.044(4) 0.004(3) 0.006(3) -0.029(3)
C54A 0.092(6) 0.070(5) 0.090(6) 0.003(4) 0.031(5) -0.054(5)
C53A 0.052(5) 0.161(12) 0.044(5) 0.059(6) -0.006(4) -0.034(6)

loop_
_atom_type_symbol
_atom_type_description
_atom_type_scat_dispersion_real
_atom_type_scat_dispersion_imag
_atom_type_scat_source
C C 0.0033 0.0016 'International Tables Vol C Tables 4.2.6.8 and 6.1.1.4'
H H 0.0000 0.0000 'International Tables Vol C Tables 4.2.6.8 and 6.1.1.4'
O O 0.0106 0.0060 'International Tables Vol C Tables 4.2.6.8 and 6.1.1.4'

loop_
_geom_angle_atom_site_label_1
_geom_angle_atom_site_label_2
_geom_angle_atom_site_label_3
_geom_angle
C9 C10 C11 121.4(3)
C9 C10 H10 119.3
C11 C10 H10 119.3
C39 C44 C43 120.3(2)
C39 C44 C45 115.7(2)
C43 C44 C45 122.9(2)
C20 C21 C24 120.0(2)
C20 C21 C12 118.6(2)
C24 C21 C12 120.1(2)
C48 C47 C46 121.3(3)
C48 C47 H47 119.4
C46 C47 H47 119.4
C19 C20 C21 122.3(3)
C19 C20 H20 118.9
C21 C20 H20 118.9
C65 C64 C63 120.0(3)
C65 C64 H64 120.0
C63 C64 H64 120.0
C44 C39 C40 116.5(2)
C44 C39 C37 118.9(2)
C40 C39 C37 124.5(2)
C71 C70 C69 122.0(3)
C71 C70 H70 119.0
C69 C70 H70 119.0
C12 C13 C14 119.2(2)
C12 C13 C26 116.9(2)
C14 C13 C26 123.6(2)
C36 C37 C38 119.6(2)
C36 C37 C39 116.2(2)
C38 C37 C39 122.6(2)
C35 C30 C31 118.6(3)
C35 C30 C29 119.7(2)
C31 C30 C29 121.7(3)
C17 C18 C19 112.3(2)
C17 C18 C15 107.9(3)
C19 C18 C15 108.5(2)
C17 C18 C16 108.8(3)
C19 C18 C16 109.9(2)
C15 C18 C16 109.4(2)
C37 C36 C35 122.0(2)
C37 C36 C46 118.2(2)
C35 C36 C46 119.7(2)
C41 C40 C39 119.7(2)
C41 C40 C23 116.9(2)
C39 C40 C23 122.7(2)
C25 C26 C27 119.5(2)
C25 C26 C13 122.1(2)
C27 C26 C13 116.3(2)
C58 C57 C56 122.1(3)
C58 C57 H57 119.0
C56 C57 H57 119.0
C45 C46 C47 118.5(3)
C45 C46 C36 118.6(2)
C47 C46 C36 122.8(3)
C1 C2 C3 120.0(3)
C1 C2 H2 120.0
C3 C2 H2 120.0
C64 C63 C62 120.8(3)
C64 C63 H63 119.6
C62 C63 H63 119.6
C3 C4 C5 121.1(3)
C3 C4 H4 119.4
C5 C4 H4 119.4
C52B C51 C53A 133.8(5)
C53A C51 C52A 111.6(6)
C52B C51 C54B 112.8(8)
C52B C51 C49 113.6(4)
C53A C51 C49 112.2(4)
C52A C51 C49 113.6(3)
C54B C51 C49 112.1(5)
C53A C51 C54A 107.2(6)
C52A C51 C54A 104.7(5)
C49 C51 C54A 107.0(3)
C52B C51 C53B 108.9(7)
C54B C51 C53B 105.4(9)
C49 C51 C53B 103.2(5)
C54A C51 C53B 148.9(5)
C42 C43 C44 118.9(2)
C42 C43 C74 117.2(2)
C44 C43 C74 123.9(2)
C28 C27 C26 119.6(3)
C28 C27 H27 120.2
C26 C27 H27 120.2
C41 C42 C43 117.4(2)
C41 C42 C55 121.5(2)
C43 C42 C55 120.0(2)
C18 C15 H15A 109.5
C18 C15 H15B 109.5
H15A C15 H15B 109.5
C18 C15 H15C 109.5
H15A C15 H15C 109.5
H15B C15 H15C 109.5
C65 C66 C67 121.3(3)
C65 C66 H66 119.4
C67 C66 H66 119.4
C60 C61 C56 118.8(3)
C60 C61 C62 122.3(3)
C56 C61 C62 118.9(2)
C72 C73 C74 122.9(3)
C72 C73 H73 118.5
C74 C73 H73 118.5
C40 C41 C42 122.9(2)
C40 C41 H41 118.5
C42 C41 H41 118.5
C31 C32 C33 120.0(3)
C31 C32 H32 120.0
C33 C32 H32 120.0
C49 C50 C45 122.3(3)
C49 C50 H50 118.8
C45 C50 H50 118.8
C70 C71 C72 121.3(3)
C70 C71 H71 119.4
C72 C71 H71 119.4
C20 C19 C22 116.6(2)
C20 C19 C18 122.7(2)
C22 C19 C18 120.6(2)
C4 C5 C14 118.8(3)
C4 C5 C6 122.1(3)
C14 C5 C6 119.1(2)
C2 C1 C14 121.5(3)
C2 C1 H1 119.2
C14 C1 H1 119.2
C60 C59 C58 120.2(3)
C60 C59 H59 119.9
C58 C59 H59 119.9
C50 C49 C48 117.4(3)
C50 C49 C51 122.0(3)
C48 C49 C51 120.6(3)
C47 C48 C49 121.4(3)
C47 C48 H48 119.3
C49 C48 H48 119.3
C4 C3 C2 119.8(3)
C4 C3 H3 120.1
C2 C3 H3 120.1
C33 C34 C35 121.7(3)
C33 C34 H34 119.2
C35 C34 H34 119.2
C18 C16 H16A 109.5
C18 C16 H16B 109.5
H16A C16 H16B 109.5
C18 C16 H16C 109.5
H16A C16 H16C 109.5
H16B C16 H16C 109.5
C22 C23 C24 119.9(2)
C22 C23 C40 116.0(2)
C24 C23 C40 123.8(2)
C46 C45 C50 118.8(3)
C46 C45 C44 117.6(2)
C50 C45 C44 122.4(2)
C23 C24 C21 117.8(2)
C23 C24 C25 123.9(2)
C21 C24 C25 118.2(2)
C73 C72 C71 117.1(3)
C73 C72 C75 121.7(3)
C71 C72 C75 121.1(3)
C30 C35 C34 118.3(3)
C30 C35 C36 118.6(2)
C34 C35 C36 122.7(3)
C61 C56 C57 118.1(2)
C61 C56 C55 119.4(2)
C57 C56 C55 122.1(2)
C34 C33 C32 119.8(3)
C34 C33 H33 120.1
C32 C33 H33 120.1
C38 C29 C28 119.3(2)
C38 C29 C30 121.8(2)
C28 C29 C30 118.9(2)
C66 C67 C62 118.8(3)
C66 C67 C68 121.1(3)
C62 C67 C68 119.4(3)
C32 C31 C30 121.2(3)
C32 C31 H31 119.4
C30 C31 H31 119.4
C7 C8 C9 120.0(3)
C7 C8 H8 120.0
C9 C8 H8 120.0
C55 C68 C67 118.8(2)
C55 C68 C69 117.4(2)
C67 C68 C69 123.7(2)
C29 C38 C25 117.2(2)
C29 C38 C37 117.0(2)
C25 C38 C37 125.8(2)
C10 C9 C8 120.0(3)
C10 C9 H9 120.0
C8 C9 H9 120.0
C78B C75 C76B 120.8(11)
C76B C75 C78A 135.9(9)
C78B C75 C77A 126.9(9)
C78A C75 C77A 118.2(8)
C78B C75 C72 115.7(5)
C76B C75 C72 110.0(9)
C78A C75 C72 112.9(5)
C77A C75 C72 116.4(8)
C78B C75 C77B 102.0(8)
C76B C75 C77B 102.4(7)
C72 C75 C77B 102.8(4)
C78A C75 C76A 103.4(6)
C77A C75 C76A 98.7(8)
C72 C75 C76A 103.9(4)
C77B C75 C76A 152.3(4)
C7 C6 C11 118.7(3)
C7 C6 C5 122.2(3)
C11 C6 C5 119.1(3)
C23 C22 C19 123.0(2)
C23 C22 H22 118.5
C19 C22 H22 118.5
C70 C69 C74 117.4(3)
C70 C69 C68 122.0(3)
C74 C69 C68 119.5(2)
C68 C55 C42 117.9(2)
C68 C55 C56 118.7(2)
C42 C55 C56 123.3(2)
C8 C7 C6 121.6(3)
C8 C7 H7 119.2
C6 C7 H7 119.2
C5 C14 C1 118.7(2)
C5 C14 C13 119.8(2)
C1 C14 C13 121.2(3)
C57 C58 C59 119.1(3)
C57 C58 H58 120.4
C59 C58 H58 120.4
C10 C11 C6 118.2(3)
C10 C11 C12 122.2(2)
C6 C11 C12 119.2(2)
C13 C12 C11 118.8(2)
C13 C12 C21 116.8(2)
C11 C12 C21 124.5(2)
C73 C74 C69 119.2(3)
C73 C74 C43 122.0(2)
C69 C74 C43 118.6(2)
C63 C62 C67 118.8(3)
C63 C62 C61 121.8(3)
C67 C62 C61 119.4(2)
C18 C17 H17A 109.5
C18 C17 H17B 109.5
H17A C17 H17B 109.5
C18 C17 H17C 109.5
H17A C17 H17C 109.5
H17B C17 H17C 109.5
C66 C65 C64 120.2(3)
C66 C65 H65 119.9
C64 C65 H65 119.9
C59 C60 C61 121.6(3)
C59 C60 H60 119.2
C61 C60 H60 119.2
C26 C25 C38 119.8(2)
C26 C25 C24 115.3(2)
C38 C25 C24 124.0(2)
C27 C28 C29 122.7(3)
C27 C28 H28 118.6
C29 C28 H28 118.6
C82 O1 C81 114.8(3)
C81 C79 H79A 109.5
C81 C79 H79B 109.5
H79A C79 H79B 109.5
C81 C79 H79C 109.5
H79A C79 H79C 109.5
H79B C79 H79C 109.5
C82 C84 H84A 109.5
C82 C84 H84B 109.5
H84A C84 H84B 109.5
C82 C84 H84C 109.5
H84A C84 H84C 109.5
H84B C84 H84C 109.5
C81 C80 H80A 109.5
C81 C80 H80B 109.5
H80A C80 H80B 109.5
C81 C80 H80C 109.5
H80A C80 H80C 109.5
H80B C80 H80C 109.5
C79 C81 O1 108.6(3)
C79 C81 C80 113.6(4)
O1 C81 C80 108.6(3)
C79 C81 H81 108.7
O1 C81 H81 108.7
C80 C81 H81 108.7
C82 C83 H83A 109.5
C82 C83 H83B 109.5
H83A C83 H83B 109.5
C82 C83 H83C 109.5
H83A C83 H83C 109.5
H83B C83 H83C 109.5
O1 C82 C84 107.6(4)
O1 C82 C83 107.5(4)
C84 C82 C83 115.3(4)
O1 C82 H82 108.8
C84 C82 H82 108.8
C83 C82 H82 108.8
C75 C78A H78A 109.5
C75 C78A H78B 109.5
C75 C78A H78C 109.5
C75 C76A H76A 109.5
C75 C76A H76B 109.5
C75 C76A H76C 109.5
C75 C77A H77A 109.5
C75 C77A H77B 109.5
C75 C77A H77C 109.5
C75 C77B H77D 109.5
C75 C77B H77E 109.5
H77D C77B H77E 109.5
C75 C77B H77F 109.5
H77D C77B H77F 109.5
H77E C77B H77F 109.5
C75 C78B H78D 109.5
C75 C78B H78E 109.5
H78D C78B H78E 109.5
C75 C78B H78F 109.5
H78D C78B H78F 109.5
H78E C78B H78F 109.5
C75 C76B H76D 109.5
C75 C76B H76E 109.5
H76D C76B H76E 109.5
C75 C76B H76F 109.5
H76D C76B H76F 109.5
H76E C76B H76F 109.5
C51 C54B H54A 109.5
C51 C54B H54B 109.5
H54A C54B H54B 109.5
C51 C54B H54C 109.5
H54A C54B H54C 109.5
H54B C54B H54C 109.5
C51 C52B H52A 109.5
C51 C52B H52B 109.5
H52A C52B H52B 109.5
C51 C52B H52C 109.5
H52A C52B H52C 109.5
H52B C52B H52C 109.5
C51 C53B H53A 109.5
C51 C53B H53B 109.5
H53A C53B H53B 109.5
C51 C53B H53C 109.5
H53A C53B H53C 109.5
H53B C53B H53C 109.5
C51 C52A H52D 109.5
C51 C52A H52E 109.5
C51 C52A H52F 109.5
C51 C54A H54D 109.5
C51 C54A H54E 109.5
C51 C54A H54F 109.5
C51 C53A H53D 109.5
C51 C53A H53E 109.5
C51 C53A H53F 109.5

loop_
_geom_bond_atom_site_label_1
_geom_bond_atom_site_label_2
_geom_bond_distance
C10 C9 1.371(4)
C10 C11 1.412(4)
C10 H10 0.9500
C44 C39 1.417(4)
C44 C43 1.429(4)
C44 C45 1.476(4)
C21 C20 1.412(4)
C21 C24 1.421(4)
C21 C12 1.465(4)
C47 C48 1.370(4)
C47 C46 1.406(4)
C47 H47 0.9500
C20 C19 1.385(4)
C20 H20 0.9500
C64 C65 1.382(5)
C64 C63 1.384(5)
C64 H64 0.9500
C39 C40 1.419(4)
C39 C37 1.476(4)
C70 C71 1.378(4)
C70 C69 1.406(4)
C70 H70 0.9500
C13 C12 1.388(4)
C13 C14 1.452(4)
C13 C26 1.452(4)
C37 C36 1.395(4)
C37 C38 1.468(4)
C30 C35 1.406(4)
C30 C31 1.417(4)
C30 C29 1.450(4)
C18 C17 1.525(4)
C18 C19 1.532(4)
C18 C15 1.532(4)
C18 C16 1.533(4)
C36 C35 1.443(4)
C36 C46 1.462(4)
C40 C41 1.380(4)
C40 C23 1.484(4)
C26 C25 1.413(4)
C26 C27 1.422(4)
C57 C58 1.373(4)
C57 C56 1.414(4)
C57 H57 0.9500
C46 C45 1.398(4)
C2 C1 1.363(4)
C2 C3 1.399(4)
C2 H2 0.9500
C63 C62 1.407(4)
C63 H63 0.9500
C4 C3 1.380(4)
C4 C5 1.407(4)
C4 H4 0.9500
C51 C52B 1.420(10)
C51 C53A 1.462(7)
C51 C52A 1.513(8)
C51 C54B 1.526(12)
C51 C49 1.539(4)
C51 C54A 1.634(9)
C51 C53B 1.635(11)
C43 C42 1.414(4)
C43 C74 1.457(4)
C27 C28 1.344(4)
C27 H27 0.9500
C42 C41 1.411(4)
C42 C55 1.457(4)
C15 H15A 0.9800
C15 H15B 0.9800
C15 H15C 0.9800
C66 C65 1.371(4)
C66 C67 1.404(4)
C66 H66 0.9500
C61 C60 1.403(4)
C61 C56 1.413(4)
C61 C62 1.459(4)
C73 C72 1.381(4)
C73 C74 1.410(4)
C73 H73 0.9500
C41 H41 0.9500
C32 C31 1.369(4)
C32 C33 1.393(4)
C32 H32 0.9500
C50 C49 1.386(4)
C50 C45 1.414(4)
C50 H50 0.9500
C71 C72 1.402(4)
C71 H71 0.9500
C19 C22 1.401(4)
C5 C14 1.410(4)
C5 C6 1.465(4)
C1 C14 1.412(4)
C1 H1 0.9500
C59 C60 1.373(4)
C59 C58 1.396(4)
C59 H59 0.9500
C49 C48 1.400(4)
C48 H48 0.9500
C3 H3 0.9500
C34 C33 1.366(4)
C34 C35 1.414(4)
C34 H34 0.9500
C16 H16A 0.9800
C16 H16B 0.9800
C16 H16C 0.9800
C23 C22 1.397(4)
C23 C24 1.405(4)
C24 C25 1.472(4)
C72 C75 1.536(5)
C56 C55 1.458(4)
C33 H33 0.9500
C29 C38 1.414(4)
C29 C28 1.416(4)
C67 C62 1.409(4)
C67 C68 1.455(4)
C31 H31 0.9500
C8 C7 1.374(5)
C8 C9 1.392(5)
C8 H8 0.9500
C68 C55 1.392(4)
C68 C69 1.460(4)
C38 C25 1.459(4)
C9 H9 0.9500
C75 C78B 1.403(10)
C75 C76B 1.42(2)
C75 C78A 1.431(10)
C75 C77A 1.462(17)
C75 C77B 1.729(7)
C75 C76A 1.756(9)
C6 C7 1.397(4)
C6 C11 1.426(4)
C22 H22 0.9500
C69 C74 1.411(4)
C7 H7 0.9500
C58 H58 0.9500
C11 C12 1.458(4)
C17 H17A 0.9800
C17 H17B 0.9800
C17 H17C 0.9800
C65 H65 0.9500
C60 H60 0.9500
C28 H28 0.9500
O1 C82 1.413(5)
O1 C81 1.458(5)
C79 C81 1.453(6)
C79 H79A 0.9800
C79 H79B 0.9800
C79 H79C 0.9800
C84 C82 1.527(7)
C84 H84A 0.9800
C84 H84B 0.9800
C84 H84C 0.9800
C80 C81 1.533(6)
C80 H80A 0.9800
C80 H80B 0.9800
C80 H80C 0.9800
C81 H81 1.0000
C83 C82 1.534(6)
C83 H83A 0.9800
C83 H83B 0.9800
C83 H83C 0.9800
C82 H82 1.0000
C78A H78A 0.9800
C78A H78B 0.9800
C78A H78C 0.9800
C76A H76A 0.9800
C76A H76B 0.9800
C76A H76C 0.9800
C77A H77A 0.9800
C77A H77B 0.9800
C77A H77C 0.9800
C77B H77D 0.9800
C77B H77E 0.9800
C77B H77F 0.9800
C78B H78D 0.9800
C78B H78E 0.9800
C78B H78F 0.9800
C76B H76D 0.9800
C76B H76E 0.9800
C76B H76F 0.9800
C54B H54A 0.9800
C54B H54B 0.9800
C54B H54C 0.9800
C52B H52A 0.9800
C52B H52B 0.9800
C52B H52C 0.9800
C53B H53A 0.9800
C53B H53B 0.9800
C53B H53C 0.9800
C52A H52D 0.9800
C52A H52E 0.9800
C52A H52F 0.9800
C54A H54D 0.9800
C54A H54E 0.9800
C54A H54F 0.9800
C53A H53D 0.9800
C53A H53E 0.9800
C53A H53F 0.9800
